data_4104360
loop_
_publ_author_name
'Hiroyuki Yasuda'
'Vladimir Ya. Lee'
'Akira Sekiguchi'

_publ_section_title
;
 Si3C2-Rings: From a Nonconjugated Trisilacyclopentadiene to an Aromatic
 Trisilacyclopentadienide and Cyclic Disilenide
;
_journal_name_full 'Journal of the American Chemical Society'
_journal_page_first 6352
_journal_page_last 6353
_journal_paper_doi 10.1021/ja901881z
_journal_volume 131
_journal_year 2009
_chemical_formula_sum 'C42 H91 Li O Si6'
_chemical_formula_weight 787.63
_chemical_name_systematic
; 
 C42 H91 O Li Si6 
;
_space_group_IT_number 14
_symmetry_cell_setting monoclinic
_symmetry_space_group_name_Hall '-P 2ybc'
_symmetry_space_group_name_H-M 'P 1 21/c 1'
_atom_sites_solution_hydrogens geom
_atom_sites_solution_primary direct
_atom_sites_solution_secondary difmap
_audit_creation_method SHELXL-97
_cell_angle_alpha 90.00
_cell_angle_beta 94.288(2)
_cell_angle_gamma 90.00
_cell_formula_units_Z 4
_cell_length_a 16.0950(6)
_cell_length_b 16.7960(7)
_cell_length_c 19.2810(4)
_cell_measurement_reflns_used 54499
_cell_measurement_temperature 150.0(1)
_cell_measurement_theta_max 27.95
_cell_measurement_theta_min 2.10
_cell_volume 5197.7(3)
_computing_cell_refinement 'HKL scalepack'
_computing_data_collection 'MacScience Xpress'
_computing_data_reduction Denzo
_computing_molecular_graphics ORTEP
_computing_publication_material CIFTAB
_computing_structure_refinement 'SHELXL-97 (Sheldrick, 1997)'
_computing_structure_solution SIR92
_diffrn_ambient_temperature 150.0(1)
_diffrn_measured_fraction_theta_full 0.953
_diffrn_measured_fraction_theta_max 0.953
_diffrn_measurement_device 'MacScience DIP2030 Image plate'
_diffrn_measurement_method char
_diffrn_radiation_monochromator graphite
_diffrn_radiation_source 'rotating anode'
_diffrn_radiation_type MoK\a
_diffrn_radiation_wavelength 0.71070
_diffrn_reflns_av_R_equivalents 0.060
_diffrn_reflns_av_sigmaI/netI 0.0606
_diffrn_reflns_limit_h_max 21
_diffrn_reflns_limit_h_min 0
_diffrn_reflns_limit_k_max 22
_diffrn_reflns_limit_k_min 0
_diffrn_reflns_limit_l_max 23
_diffrn_reflns_limit_l_min -24
_diffrn_reflns_number 54499
_diffrn_reflns_theta_full 27.95
_diffrn_reflns_theta_max 27.95
_diffrn_reflns_theta_min 2.10
_exptl_absorpt_coefficient_mu 0.187
_exptl_absorpt_correction_type none
_exptl_crystal_colour orange
_exptl_crystal_density_diffrn 1.007
_exptl_crystal_density_meas ?
_exptl_crystal_density_method 'not measured'
_exptl_crystal_description cube
_exptl_crystal_F_000 1752
_exptl_crystal_size_max 0.50
_exptl_crystal_size_mid 0.45
_exptl_crystal_size_min 0.30
_refine_diff_density_max 0.748
_refine_diff_density_min -0.354
_refine_diff_density_rms 0.077
_refine_ls_extinction_coef 0.0127(9)
_refine_ls_extinction_expression Fc^*^=kFc[1+0.001xFc^2^\l^3^/sin(2\q)]^-1/4^
_refine_ls_extinction_method SHELXL
_refine_ls_goodness_of_fit_ref 1.055
_refine_ls_hydrogen_treatment constr
_refine_ls_matrix_type full
_refine_ls_number_parameters 473
_refine_ls_number_reflns 11923
_refine_ls_number_restraints 0
_refine_ls_restrained_S_all 1.055
_refine_ls_R_factor_all 0.0839
_refine_ls_R_factor_gt 0.0591
_refine_ls_shift/su_max 0.000
_refine_ls_shift/su_mean 0.000
_refine_ls_structure_factor_coef Fsqd
_refine_ls_weighting_details 'calc w=1/[\s^2^(Fo^2^)+(0.0938P)^2^+2.7169P] where P=(Fo^2^+2Fc^2^)/3'
_refine_ls_weighting_scheme calc
_refine_ls_wR_factor_gt 0.1733
_refine_ls_wR_factor_ref 0.1837
_reflns_number_gt 8207
_reflns_number_total 11923
_reflns_threshold_expression >2sigma(I)
_cod_data_source_file ja901881z_si_002.cif
_cod_data_source_block shelxl
_cod_depositor_comments
;
The following automatic conversions were performed:

'_exptl_crystal_density_meas' value 'not measured' was changed to '?'
- the value is perceived as not measured.

Automatic conversion script
Id: cif_fix_values 3008 2015-01-20 13:52:24Z robertas 
;
_cod_original_sg_symbol_H-M 'P 21/c '
_cod_database_code 4104360

loop_
_symmetry_equiv_pos_as_xyz
'x, y, z'
'-x, y+1/2, -z+1/2'
'-x, -y, -z'
'x, -y-1/2, z-1/2'

loop_
_atom_site_label
_atom_site_type_symbol
_atom_site_fract_x
_atom_site_fract_y
_atom_site_fract_z
_atom_site_U_iso_or_equiv
_atom_site_adp_type
_atom_site_occupancy
_atom_site_symmetry_multiplicity
_atom_site_calc_flag
_atom_site_refinement_flags
Si1 Si 0.16087(5) 0.18999(5) 0.21209(4) 0.02958(19) Uani 1 1 d .
Si2 Si 0.23762(4) 0.09260(5) 0.16842(4) 0.02752(18) Uani 1 1 d .
Si3 Si 0.35847(4) 0.15417(5) 0.19932(4) 0.02623(18) Uani 1 1 d .
Si4 Si 0.02069(6) 0.20322(7) 0.24026(5) 0.0268(2) Uani 0.85 1 d P
Si5 Si 0.20058(5) -0.01104(4) 0.08885(3) 0.02552(17) Uani 1 1 d .
Si6 Si 0.50000(4) 0.13189(5) 0.17905(4) 0.02862(18) Uani 1 1 d .
O1 O 0.26475(14) 0.10160(13) 0.40229(10) 0.0398(5) Uani 1 1 d .
C1 C 0.32581(16) 0.23580(16) 0.25515(12) 0.0260(5) Uani 1 1 d .
C2 C 0.23977(17) 0.25008(16) 0.26109(12) 0.0269(5) Uani 1 1 d .
C3 C 0.0034(2) 0.2858(2) 0.3046(2) 0.0414(9) Uani 0.85 1 d P
H3A H 0.0342 0.2745 0.3480 0.062 Uiso 0.85 1 calc PR
H3B H -0.0549 0.2894 0.3118 0.062 Uiso 0.85 1 calc PR
H3C H 0.0220 0.3355 0.2866 0.062 Uiso 0.85 1 calc PR
C4 C -0.04329(19) 0.23390(19) 0.15680(18) 0.0423(7) Uani 1 1 d .
C5 C -0.0178(2) 0.1865(3) 0.09285(18) 0.0599(10) Uani 1 1 d .
H5A H 0.0411 0.1914 0.0893 0.090 Uiso 1 1 calc R
H5B H -0.0470 0.2072 0.0515 0.090 Uiso 1 1 calc R
H5C H -0.0319 0.1314 0.0981 0.090 Uiso 1 1 calc R
C6 C -0.13888(19) 0.2251(2) 0.1615(2) 0.0505(9) Uani 1 1 d .
H6A H -0.1555 0.2545 0.2009 0.076 Uiso 1 1 calc R
H6B H -0.1526 0.1699 0.1667 0.076 Uiso 1 1 calc R
H6C H -0.1676 0.2456 0.1199 0.076 Uiso 1 1 calc R
C7 C -0.0250(3) 0.3210(3) 0.1421(2) 0.0696(12) Uani 1 1 d .
H7A H 0.0338 0.3279 0.1387 0.104 Uiso 1 1 calc R
H7B H -0.0428 0.3534 0.1792 0.104 Uiso 1 1 calc R
H7C H -0.0544 0.3366 0.0991 0.104 Uiso 1 1 calc R
C8 C -0.0150(2) 0.1072(2) 0.28402(18) 0.0362(8) Uani 0.85 1 d P
C9 C 0.0420(3) 0.0893(3) 0.3497(2) 0.0698(12) Uani 1 1 d .
H9A H 0.0402 0.1331 0.3816 0.105 Uiso 1 1 calc R
H9B H 0.0981 0.0818 0.3372 0.105 Uiso 1 1 calc R
H9C H 0.0232 0.0418 0.3714 0.105 Uiso 1 1 calc R
C10 C -0.0101(3) 0.0356(2) 0.2353(2) 0.0504(10) Uani 0.85 1 d P
H10A H -0.0452 0.0448 0.1936 0.076 Uiso 0.85 1 calc PR
H10B H -0.0285 -0.0114 0.2581 0.076 Uiso 0.85 1 calc PR
H10C H 0.0464 0.0284 0.2238 0.076 Uiso 0.85 1 calc PR
C11 C -0.1035(3) 0.1153(3) 0.3101(3) 0.0763(14) Uani 1 1 d .
H11A H -0.1049 0.1602 0.3407 0.115 Uiso 1 1 calc R
H11B H -0.1170 0.0678 0.3346 0.115 Uiso 1 1 calc R
H11C H -0.1433 0.1228 0.2710 0.115 Uiso 1 1 calc R
C12 C 0.08522(18) -0.03207(19) 0.08603(15) 0.0357(6) Uani 1 1 d .
H12A H 0.0712 -0.0509 0.1307 0.054 Uiso 1 1 calc R
H12B H 0.0710 -0.0719 0.0515 0.054 Uiso 1 1 calc R
H12C H 0.0548 0.0159 0.0745 0.054 Uiso 1 1 calc R
C13 C 0.22138(17) 0.02568(17) -0.00263(13) 0.0288(6) Uani 1 1 d .
C14 C 0.30855(19) 0.0609(2) -0.00728(14) 0.0380(7) Uani 1 1 d .
H14A H 0.3497 0.0208 0.0045 0.057 Uiso 1 1 calc R
H14B H 0.3162 0.1047 0.0246 0.057 Uiso 1 1 calc R
H14C H 0.3144 0.0794 -0.0538 0.057 Uiso 1 1 calc R
C15 C 0.1569(2) 0.0912(2) -0.02189(15) 0.0405(7) Uani 1 1 d .
H15A H 0.1017 0.0700 -0.0196 0.061 Uiso 1 1 calc R
H15B H 0.1637 0.1097 -0.0682 0.061 Uiso 1 1 calc R
H15C H 0.1649 0.1348 0.0101 0.061 Uiso 1 1 calc R
C16 C 0.2089(2) -0.0414(2) -0.05671(15) 0.0464(8) Uani 1 1 d .
H16A H 0.1543 -0.0639 -0.0546 0.070 Uiso 1 1 calc R
H16B H 0.2501 -0.0820 -0.0469 0.070 Uiso 1 1 calc R
H16C H 0.2144 -0.0202 -0.1024 0.070 Uiso 1 1 calc R
C17 C 0.25487(19) -0.10832(18) 0.11961(15) 0.0352(6) Uani 1 1 d .
C18 C 0.3482(2) -0.1067(3) 0.1109(2) 0.0650(12) Uani 1 1 d .
H18A H 0.3574 -0.0999 0.0626 0.098 Uiso 1 1 calc R
H18B H 0.3728 -0.1558 0.1274 0.098 Uiso 1 1 calc R
H18C H 0.3732 -0.0632 0.1372 0.098 Uiso 1 1 calc R
C19 C 0.2413(2) -0.1197(2) 0.19701(17) 0.0518(9) Uani 1 1 d .
H19A H 0.1826 -0.1210 0.2030 0.078 Uiso 1 1 calc R
H19B H 0.2664 -0.0762 0.2233 0.078 Uiso 1 1 calc R
H19C H 0.2662 -0.1688 0.2131 0.078 Uiso 1 1 calc R
C20 C 0.2157(3) -0.1808(2) 0.08046(19) 0.0554(9) Uani 1 1 d .
H20A H 0.1569 -0.1820 0.0858 0.083 Uiso 1 1 calc R
H20B H 0.2409 -0.2288 0.0992 0.083 Uiso 1 1 calc R
H20C H 0.2251 -0.1768 0.0320 0.083 Uiso 1 1 calc R
C21 C 0.5068(2) 0.0422(2) 0.12093(18) 0.0462(8) Uani 1 1 d .
H21A H 0.4730 0.0508 0.0784 0.069 Uiso 1 1 calc R
H21B H 0.4873 -0.0040 0.1441 0.069 Uiso 1 1 calc R
H21C H 0.5637 0.0342 0.1106 0.069 Uiso 1 1 calc R
C22 C 0.57046(19) 0.10507(19) 0.26155(17) 0.0404(7) Uani 1 1 d .
C23 C 0.6501(2) 0.0617(2) 0.2411(2) 0.0590(10) Uani 1 1 d .
H23A H 0.6346 0.0160 0.2132 0.089 Uiso 1 1 calc R
H23B H 0.6824 0.0450 0.2824 0.089 Uiso 1 1 calc R
H23C H 0.6826 0.0973 0.2151 0.089 Uiso 1 1 calc R
C24 C 0.5979(2) 0.1778(2) 0.30539(18) 0.0526(9) Uani 1 1 d .
H24A H 0.5496 0.2058 0.3188 0.079 Uiso 1 1 calc R
H24B H 0.6304 0.2126 0.2786 0.079 Uiso 1 1 calc R
H24C H 0.6309 0.1608 0.3462 0.079 Uiso 1 1 calc R
C25 C 0.5219(3) 0.0488(3) 0.3065(2) 0.0645(11) Uani 1 1 d .
H25A H 0.4723 0.0749 0.3193 0.097 Uiso 1 1 calc R
H25B H 0.5560 0.0349 0.3477 0.097 Uiso 1 1 calc R
H25C H 0.5071 0.0014 0.2805 0.097 Uiso 1 1 calc R
C26 C 0.53824(18) 0.2202(2) 0.12573(15) 0.0375(7) Uani 1 1 d .
C27 C 0.6314(2) 0.2131(3) 0.1143(2) 0.0573(10) Uani 1 1 d .
H27A H 0.6632 0.2147 0.1584 0.086 Uiso 1 1 calc R
H27B H 0.6476 0.2565 0.0859 0.086 Uiso 1 1 calc R
H27C H 0.6414 0.1636 0.0914 0.086 Uiso 1 1 calc R
C28 C 0.5226(2) 0.3021(2) 0.15746(17) 0.0444(8) Uani 1 1 d .
H28A H 0.5524 0.3059 0.2024 0.067 Uiso 1 1 calc R
H28B H 0.4641 0.3087 0.1622 0.067 Uiso 1 1 calc R
H28C H 0.5416 0.3430 0.1276 0.067 Uiso 1 1 calc R
C29 C 0.4895(2) 0.2172(3) 0.05354(16) 0.0535(9) Uani 1 1 d .
H29A H 0.4309 0.2217 0.0591 0.080 Uiso 1 1 calc R
H29B H 0.5005 0.1677 0.0312 0.080 Uiso 1 1 calc R
H29C H 0.5068 0.2606 0.0255 0.080 Uiso 1 1 calc R
C30 C 0.39162(19) 0.28676(19) 0.29601(14) 0.0361(7) Uani 1 1 d .
H30A H 0.4440 0.2815 0.2746 0.043 Uiso 1 1 calc R
H30B H 0.3748 0.3421 0.2922 0.043 Uiso 1 1 calc R
C31 C 0.4060(2) 0.2654(2) 0.37303(16) 0.0504(9) Uani 1 1 d .
H31A H 0.4478 0.3000 0.3948 0.076 Uiso 1 1 calc R
H31B H 0.4244 0.2112 0.3775 0.076 Uiso 1 1 calc R
H31C H 0.3550 0.2718 0.3952 0.076 Uiso 1 1 calc R
C32 C 0.2129(2) 0.32196(18) 0.30225(15) 0.0359(6) Uani 1 1 d .
H32A H 0.1620 0.3090 0.3238 0.043 Uiso 1 1 calc R
H32B H 0.2556 0.3335 0.3391 0.043 Uiso 1 1 calc R
C33 C 0.1981(2) 0.39594(19) 0.25721(17) 0.0431(7) Uani 1 1 d .
H33A H 0.1812 0.4393 0.2855 0.065 Uiso 1 1 calc R
H33B H 0.1551 0.3853 0.2212 0.065 Uiso 1 1 calc R
H33C H 0.2486 0.4099 0.2366 0.065 Uiso 1 1 calc R
C34 C 0.26355(18) 0.06577(18) 0.45737(13) 0.0323(6) Uani 1 1 d .
C35 C 0.2388(2) 0.1131(2) 0.52080(16) 0.0459(8) Uani 1 1 d .
C36 C 0.3060(3) 0.1079(3) 0.58154(19) 0.0686(12) Uani 1 1 d .
H36A H 0.3146 0.0531 0.5946 0.103 Uiso 1 1 calc R
H36B H 0.2882 0.1372 0.6205 0.103 Uiso 1 1 calc R
H36C H 0.3572 0.1300 0.5675 0.103 Uiso 1 1 calc R
C37 C 0.2262(4) 0.1999(3) 0.5004(2) 0.100(2) Uani 1 1 d .
H37A H 0.2111 0.2298 0.5401 0.150 Uiso 1 1 calc R
H37B H 0.1825 0.2039 0.4639 0.150 Uiso 1 1 calc R
H37C H 0.2769 0.2209 0.4846 0.150 Uiso 1 1 calc R
C38 C 0.1548(3) 0.0823(3) 0.5436(2) 0.0748(14) Uani 1 1 d .
H38A H 0.1603 0.0274 0.5568 0.112 Uiso 1 1 calc R
H38B H 0.1130 0.0874 0.5056 0.112 Uiso 1 1 calc R
H38C H 0.1389 0.1130 0.5824 0.112 Uiso 1 1 calc R
C39 C 0.2902(3) -0.0214(2) 0.45753(16) 0.0492(9) Uani 1 1 d .
C40 C 0.2718(3) -0.0555(3) 0.3839(2) 0.0735(14) Uani 1 1 d .
H40A H 0.2887 -0.1103 0.3833 0.110 Uiso 1 1 calc R
H40B H 0.3020 -0.0257 0.3516 0.110 Uiso 1 1 calc R
H40C H 0.2131 -0.0518 0.3710 0.110 Uiso 1 1 calc R
C41 C 0.3858(3) -0.0222(3) 0.4731(2) 0.0844(16) Uani 1 1 d .
H41A H 0.4056 -0.0762 0.4733 0.127 Uiso 1 1 calc R
H41B H 0.3998 0.0015 0.5177 0.127 Uiso 1 1 calc R
H41C H 0.4115 0.0075 0.4379 0.127 Uiso 1 1 calc R
C42 C 0.2525(4) -0.0754(3) 0.5104(3) 0.0928(18) Uani 1 1 d .
H42A H 0.2734 -0.1285 0.5059 0.139 Uiso 1 1 calc R
H42B H 0.1930 -0.0756 0.5021 0.139 Uiso 1 1 calc R
H42C H 0.2674 -0.0560 0.5565 0.139 Uiso 1 1 calc R
Li1 Li 0.2686(3) 0.1282(3) 0.3085(2) 0.0337(10) Uani 1 1 d .
Si43 Si 0.0130(3) 0.1587(4) 0.2335(3) 0.0262(11) Uani 0.15 1 d P
C45 C 0.0347(17) 0.2102(16) 0.3820(13) 0.059(6) Uiso 0.15 1 d P
H45A H 0.0202 0.1980 0.4283 0.088 Uiso 0.15 1 calc PR
H45B H 0.0152 0.2626 0.3694 0.088 Uiso 0.15 1 calc PR
H45C H 0.0941 0.2080 0.3805 0.088 Uiso 0.15 1 calc PR
C47 C -0.0258(17) 0.0609(16) 0.1903(13) 0.054(6) Uiso 0.15 1 d P
H47A H -0.0174 0.0626 0.1416 0.081 Uiso 0.15 1 calc PR
H47B H -0.0841 0.0544 0.1964 0.081 Uiso 0.15 1 calc PR
H47C H 0.0046 0.0169 0.2115 0.081 Uiso 0.15 1 calc PR
C46 C -0.0077(14) 0.1466(14) 0.3286(11) 0.043(5) Uiso 0.15 1 d P

loop_
_atom_site_aniso_label
_atom_site_aniso_U_11
_atom_site_aniso_U_22
_atom_site_aniso_U_33
_atom_site_aniso_U_23
_atom_site_aniso_U_13
_atom_site_aniso_U_12
Si1 0.0200(4) 0.0400(5) 0.0290(4) -0.0054(3) 0.0029(3) 0.0036(3)
Si2 0.0204(4) 0.0347(4) 0.0276(4) -0.0094(3) 0.0030(3) -0.0021(3)
Si3 0.0189(3) 0.0330(4) 0.0269(3) -0.0066(3) 0.0025(2) 0.0001(3)
Si4 0.0202(5) 0.0289(6) 0.0319(5) -0.0052(4) 0.0057(3) 0.0004(4)
Si5 0.0261(4) 0.0264(4) 0.0241(3) -0.0022(3) 0.0021(3) -0.0044(3)
Si6 0.0190(4) 0.0323(4) 0.0344(4) -0.0011(3) 0.0012(3) 0.0018(3)
O1 0.0513(13) 0.0436(13) 0.0247(10) 0.0046(8) 0.0038(8) -0.0053(10)
C1 0.0268(13) 0.0276(14) 0.0236(12) -0.0028(9) 0.0024(9) -0.0011(11)
C2 0.0288(13) 0.0286(14) 0.0241(12) -0.0005(9) 0.0063(9) 0.0059(11)
C3 0.0300(18) 0.044(2) 0.052(2) -0.0163(16) 0.0126(15) 0.0025(16)
C4 0.0243(15) 0.0346(17) 0.067(2) -0.0020(14) -0.0056(13) 0.0014(12)
C5 0.0385(19) 0.094(3) 0.0461(19) -0.0058(19) -0.0040(14) 0.006(2)
C6 0.0251(16) 0.050(2) 0.075(2) -0.0117(17) -0.0064(15) 0.0050(14)
C7 0.058(3) 0.064(3) 0.084(3) 0.017(2) -0.016(2) -0.009(2)
C8 0.0303(18) 0.039(2) 0.0405(18) -0.0007(14) 0.0105(14) -0.0045(15)
C9 0.069(3) 0.085(3) 0.054(2) 0.015(2) -0.0048(19) -0.008(2)
C10 0.052(2) 0.034(2) 0.067(3) -0.0066(18) 0.018(2) -0.0095(18)
C11 0.045(2) 0.081(3) 0.108(4) 0.030(3) 0.031(2) -0.006(2)
C12 0.0329(15) 0.0370(16) 0.0373(15) -0.0028(12) 0.0038(11) -0.0085(12)
C13 0.0317(14) 0.0305(15) 0.0244(12) -0.0017(10) 0.0034(10) -0.0054(11)
C14 0.0356(16) 0.0498(19) 0.0291(14) 0.0033(12) 0.0064(11) -0.0082(14)
C15 0.0417(18) 0.0458(19) 0.0340(15) 0.0100(12) 0.0027(12) 0.0035(14)
C16 0.062(2) 0.049(2) 0.0283(15) -0.0114(13) 0.0046(13) -0.0073(17)
C17 0.0379(16) 0.0300(15) 0.0380(15) 0.0055(11) 0.0043(12) -0.0004(12)
C18 0.039(2) 0.057(2) 0.099(3) 0.033(2) 0.010(2) 0.0134(18)
C19 0.067(2) 0.047(2) 0.0400(17) 0.0146(14) -0.0014(15) -0.0036(18)
C20 0.078(3) 0.0280(17) 0.059(2) -0.0021(14) 0.0006(18) -0.0001(17)
C21 0.0286(16) 0.051(2) 0.060(2) -0.0211(16) 0.0055(14) 0.0023(14)
C22 0.0290(15) 0.0404(18) 0.0500(18) 0.0031(13) -0.0089(12) 0.0057(13)
C23 0.0349(18) 0.057(2) 0.082(3) -0.0042(19) -0.0169(17) 0.0196(17)
C24 0.045(2) 0.058(2) 0.051(2) -0.0066(16) -0.0170(15) 0.0056(17)
C25 0.055(2) 0.069(3) 0.066(2) 0.035(2) -0.0143(18) -0.002(2)
C26 0.0266(14) 0.0496(19) 0.0368(15) 0.0050(12) 0.0049(11) -0.0041(13)
C27 0.0354(18) 0.070(3) 0.069(2) 0.0045(19) 0.0241(16) -0.0073(18)
C28 0.0430(18) 0.0409(19) 0.0496(18) 0.0106(14) 0.0056(14) -0.0070(15)
C29 0.053(2) 0.072(3) 0.0356(17) 0.0111(15) 0.0038(14) -0.0103(19)
C30 0.0348(16) 0.0423(18) 0.0312(14) -0.0101(11) 0.0017(11) -0.0048(13)
C31 0.048(2) 0.067(2) 0.0353(17) -0.0154(15) -0.0057(13) 0.0007(17)
C32 0.0381(16) 0.0338(16) 0.0366(15) -0.0075(11) 0.0090(12) 0.0045(13)
C33 0.0475(19) 0.0308(16) 0.0516(18) -0.0057(13) 0.0065(14) 0.0012(14)
C34 0.0342(15) 0.0380(16) 0.0247(13) 0.0026(10) 0.0019(10) -0.0020(12)
C35 0.064(2) 0.0434(19) 0.0313(15) -0.0034(12) 0.0110(14) 0.0015(16)
C36 0.077(3) 0.091(3) 0.0368(19) -0.0183(19) 0.0003(17) -0.010(2)
C37 0.191(7) 0.046(3) 0.066(3) -0.010(2) 0.037(3) 0.025(3)
C38 0.060(3) 0.114(4) 0.053(2) -0.001(2) 0.0234(19) 0.015(3)
C39 0.070(2) 0.0409(19) 0.0357(17) -0.0004(13) 0.0007(15) 0.0119(17)
C40 0.110(4) 0.052(2) 0.055(2) -0.0198(18) -0.019(2) 0.021(2)
C41 0.074(3) 0.120(4) 0.057(3) -0.015(2) -0.010(2) 0.052(3)
C42 0.159(6) 0.044(3) 0.076(3) 0.017(2) 0.019(3) 0.001(3)
Li1 0.037(3) 0.037(3) 0.027(2) 0.0017(18) 0.0042(18) 0.003(2)
Si43 0.015(2) 0.023(3) 0.042(3) -0.012(2) 0.0073(18) -0.003(2)

loop_
_atom_type_symbol
_atom_type_description
_atom_type_scat_dispersion_real
_atom_type_scat_dispersion_imag
_atom_type_scat_source
C C 0.0033 0.0016 'International Tables Vol C Tables 4.2.6.8 and 6.1.1.4'
H H 0.0000 0.0000 'International Tables Vol C Tables 4.2.6.8 and 6.1.1.4'
Li Li -0.0003 0.0001 'International Tables Vol C Tables 4.2.6.8 and 6.1.1.4'
O O 0.0106 0.0060 'International Tables Vol C Tables 4.2.6.8 and 6.1.1.4'
Si Si 0.0817 0.0704 'International Tables Vol C Tables 4.2.6.8 and 6.1.1.4'

loop_
_geom_angle_atom_site_label_1
_geom_angle_atom_site_label_2
_geom_angle_atom_site_label_3
_geom_angle
C2 Si1 Si2 102.42(9)
C2 Si1 Si4 117.77(9)
Si2 Si1 Si4 135.42(5)
C2 Si1 Li1 57.48(14)
Si2 Si1 Li1 68.28(11)
Si4 Si1 Li1 117.32(11)
Si3 Si2 Si1 93.14(4)
Si3 Si2 Si5 133.03(4)
Si1 Si2 Si5 131.17(4)
Si3 Si2 Li1 63.46(11)
Si1 Si2 Li1 62.80(11)
Si5 Si2 Li1 143.87(11)
C1 Si3 Si2 102.61(9)
C1 Si3 Si6 122.23(9)
Si2 Si3 Si6 135.11(4)
C1 Si3 Li1 57.84(14)
Si2 Si3 Li1 67.97(11)
Si6 Si3 Li1 133.36(11)
C3 Si4 C4 104.87(16)
C3 Si4 C8 105.23(17)
C4 Si4 C8 115.71(16)
C3 Si4 Si1 114.06(12)
C4 Si4 Si1 107.09(11)
C8 Si4 Si1 110.00(12)
C12 Si5 C13 105.80(12)
C12 Si5 C17 105.84(14)
C13 Si5 C17 116.68(13)
C12 Si5 Si2 110.85(10)
C13 Si5 Si2 107.83(9)
C17 Si5 Si2 109.75(10)
C21 Si6 C26 105.19(15)
C21 Si6 C22 104.24(15)
C26 Si6 C22 115.18(14)
C21 Si6 Si3 108.88(10)
C26 Si6 Si3 108.36(10)
C22 Si6 Si3 114.36(11)
C34 O1 Li1 164.3(3)
C2 C1 C30 120.4(2)
C2 C1 Si3 119.70(19)
C30 C1 Si3 119.93(19)
C2 C1 Li1 70.8(2)
C30 C1 Li1 119.5(2)
Si3 C1 Li1 79.53(16)
C1 C2 C32 119.5(2)
C1 C2 Si1 120.62(19)
C32 C2 Si1 119.5(2)
C1 C2 Li1 73.1(2)
C32 C2 Li1 124.1(2)
Si1 C2 Li1 79.84(16)
Si4 C3 H3A 109.5
Si4 C3 H3B 109.5
H3A C3 H3B 109.5
Si4 C3 H3C 109.5
H3A C3 H3C 109.5
H3B C3 H3C 109.5
C7 C4 C5 106.2(3)
C7 C4 C6 107.9(3)
C5 C4 C6 108.6(3)
C7 C4 Si4 108.4(2)
C5 C4 Si4 111.9(2)
C6 C4 Si4 113.4(2)
C4 C5 H5A 109.5
C4 C5 H5B 109.5
H5A C5 H5B 109.5
C4 C5 H5C 109.5
H5A C5 H5C 109.5
H5B C5 H5C 109.5
C4 C6 H6A 109.5
C4 C6 H6B 109.5
H6A C6 H6B 109.5
C4 C6 H6C 109.5
H6A C6 H6C 109.5
H6B C6 H6C 109.5
C4 C7 H7A 109.5
C4 C7 H7B 109.5
H7A C7 H7B 109.5
C4 C7 H7C 109.5
H7A C7 H7C 109.5
H7B C7 H7C 109.5
C10 C8 C9 107.2(4)
C10 C8 C11 110.9(3)
C9 C8 C11 104.8(3)
C10 C8 Si4 111.0(2)
C9 C8 Si4 110.2(3)
C11 C8 Si4 112.3(3)
C8 C9 H9A 109.5
C8 C9 H9B 109.5
H9A C9 H9B 109.5
C8 C9 H9C 109.5
H9A C9 H9C 109.5
H9B C9 H9C 109.5
C8 C10 H10A 109.5
C8 C10 H10B 109.5
H10A C10 H10B 109.5
C8 C10 H10C 109.5
H10A C10 H10C 109.5
H10B C10 H10C 109.5
C8 C11 H11A 109.5
C8 C11 H11B 109.5
H11A C11 H11B 109.5
C8 C11 H11C 109.5
H11A C11 H11C 109.5
H11B C11 H11C 109.5
Si5 C12 H12A 109.5
Si5 C12 H12B 109.5
H12A C12 H12B 109.5
Si5 C12 H12C 109.5
H12A C12 H12C 109.5
H12B C12 H12C 109.5
C14 C13 C16 108.5(2)
C14 C13 C15 108.3(2)
C16 C13 C15 108.0(2)
C14 C13 Si5 113.64(18)
C16 C13 Si5 111.4(2)
C15 C13 Si5 106.88(18)
C13 C14 H14A 109.5
C13 C14 H14B 109.5
H14A C14 H14B 109.5
C13 C14 H14C 109.5
H14A C14 H14C 109.5
H14B C14 H14C 109.5
C13 C15 H15A 109.5
C13 C15 H15B 109.5
H15A C15 H15B 109.5
C13 C15 H15C 109.5
H15A C15 H15C 109.5
H15B C15 H15C 109.5
C13 C16 H16A 109.5
C13 C16 H16B 109.5
H16A C16 H16B 109.5
C13 C16 H16C 109.5
H16A C16 H16C 109.5
H16B C16 H16C 109.5
C18 C17 C19 108.8(3)
C18 C17 C20 109.3(3)
C19 C17 C20 107.2(3)
C18 C17 Si5 112.3(2)
C19 C17 Si5 108.1(2)
C20 C17 Si5 111.1(2)
C17 C18 H18A 109.5
C17 C18 H18B 109.5
H18A C18 H18B 109.5
C17 C18 H18C 109.5
H18A C18 H18C 109.5
H18B C18 H18C 109.5
C17 C19 H19A 109.5
C17 C19 H19B 109.5
H19A C19 H19B 109.5
C17 C19 H19C 109.5
H19A C19 H19C 109.5
H19B C19 H19C 109.5
C17 C20 H20A 109.5
C17 C20 H20B 109.5
H20A C20 H20B 109.5
C17 C20 H20C 109.5
H20A C20 H20C 109.5
H20B C20 H20C 109.5
Si6 C21 H21A 109.5
Si6 C21 H21B 109.5
H21A C21 H21B 109.5
Si6 C21 H21C 109.5
H21A C21 H21C 109.5
H21B C21 H21C 109.5
C24 C22 C25 108.5(3)
C24 C22 C23 107.8(3)
C25 C22 C23 108.6(3)
C24 C22 Si6 113.2(2)
C25 C22 Si6 108.4(2)
C23 C22 Si6 110.2(2)
C22 C23 H23A 109.5
C22 C23 H23B 109.5
H23A C23 H23B 109.5
C22 C23 H23C 109.5
H23A C23 H23C 109.5
H23B C23 H23C 109.5
C22 C24 H24A 109.5
C22 C24 H24B 109.5
H24A C24 H24B 109.5
C22 C24 H24C 109.5
H24A C24 H24C 109.5
H24B C24 H24C 109.5
C22 C25 H25A 109.5
C22 C25 H25B 109.5
H25A C25 H25B 109.5
C22 C25 H25C 109.5
H25A C25 H25C 109.5
H25B C25 H25C 109.5
C28 C26 C27 108.5(3)
C28 C26 C29 107.5(3)
C27 C26 C29 107.7(3)
C28 C26 Si6 114.1(2)
C27 C26 Si6 111.7(2)
C29 C26 Si6 107.1(2)
C26 C27 H27A 109.5
C26 C27 H27B 109.5
H27A C27 H27B 109.5
C26 C27 H27C 109.5
H27A C27 H27C 109.5
H27B C27 H27C 109.5
C26 C28 H28A 109.5
C26 C28 H28B 109.5
H28A C28 H28B 109.5
C26 C28 H28C 109.5
H28A C28 H28C 109.5
H28B C28 H28C 109.5
C26 C29 H29A 109.5
C26 C29 H29B 109.5
H29A C29 H29B 109.5
C26 C29 H29C 109.5
H29A C29 H29C 109.5
H29B C29 H29C 109.5
C31 C30 C1 114.7(3)
C31 C30 H30A 108.6
C1 C30 H30A 108.6
C31 C30 H30B 108.6
C1 C30 H30B 108.6
H30A C30 H30B 107.6
C30 C31 H31A 109.5
C30 C31 H31B 109.5
H31A C31 H31B 109.5
C30 C31 H31C 109.5
H31A C31 H31C 109.5
H31B C31 H31C 109.5
C33 C32 C2 112.8(2)
C33 C32 H32A 109.0
C2 C32 H32A 109.0
C33 C32 H32B 109.0
C2 C32 H32B 109.0
H32A C32 H32B 107.8
C32 C33 H33A 109.5
C32 C33 H33B 109.5
H33A C33 H33B 109.5
C32 C33 H33C 109.5
H33A C33 H33C 109.5
H33B C33 H33C 109.5
O1 C34 C39 116.8(3)
O1 C34 C35 117.3(3)
C39 C34 C35 125.8(2)
C37 C35 C34 109.2(3)
C37 C35 C36 108.9(4)
C34 C35 C36 111.6(3)
C37 C35 C38 107.0(4)
C34 C35 C38 109.8(3)
C36 C35 C38 110.3(3)
C35 C36 H36A 109.5
C35 C36 H36B 109.5
H36A C36 H36B 109.5
C35 C36 H36C 109.5
H36A C36 H36C 109.5
H36B C36 H36C 109.5
C35 C37 H37A 109.5
C35 C37 H37B 109.5
H37A C37 H37B 109.5
C35 C37 H37C 109.5
H37A C37 H37C 109.5
H37B C37 H37C 109.5
C35 C38 H38A 109.5
C35 C38 H38B 109.5
H38A C38 H38B 109.5
C35 C38 H38C 109.5
H38A C38 H38C 109.5
H38B C38 H38C 109.5
C42 C39 C34 116.5(3)
C42 C39 C40 109.7(4)
C34 C39 C40 108.7(3)
C42 C39 C41 107.8(4)
C34 C39 C41 106.5(3)
C40 C39 C41 107.3(3)
C39 C40 H40A 109.5
C39 C40 H40B 109.5
H40A C40 H40B 109.5
C39 C40 H40C 109.5
H40A C40 H40C 109.5
H40B C40 H40C 109.5
C39 C41 H41A 109.5
C39 C41 H41B 109.5
H41A C41 H41B 109.5
C39 C41 H41C 109.5
H41A C41 H41C 109.5
H41B C41 H41C 109.5
C39 C42 H42A 109.5
C39 C42 H42B 109.5
H42A C42 H42B 109.5
C39 C42 H42C 109.5
H42A C42 H42C 109.5
H42B C42 H42C 109.5
O1 Li1 C2 125.7(3)
O1 Li1 C1 131.5(3)
C2 Li1 C1 36.08(12)
O1 Li1 Si1 134.7(3)
C2 Li1 Si1 42.67(11)
C1 Li1 Si1 69.10(14)
O1 Li1 Si3 149.2(3)
C2 Li1 Si3 69.13(14)
C1 Li1 Si3 42.63(10)
Si1 Li1 Si3 75.48(12)
O1 Li1 Si2 150.9(3)
C2 Li1 Si2 77.69(15)
C1 Li1 Si2 77.51(14)
Si1 Li1 Si2 48.92(8)
Si3 Li1 Si2 48.57(8)
C46 Si43 C47 104.6(11)
C46 C45 H45A 109.5
C46 C45 H45B 109.5
H45A C45 H45B 109.5
C46 C45 H45C 109.5
H45A C45 H45C 109.5
H45B C45 H45C 109.5
Si43 C47 H47A 109.5
Si43 C47 H47B 109.5
H47A C47 H47B 109.5
Si43 C47 H47C 109.5
H47A C47 H47C 109.5
H47B C47 H47C 109.5
C45 C46 Si43 116.9(16)

loop_
_geom_bond_atom_site_label_1
_geom_bond_atom_site_label_2
_geom_bond_distance
Si1 C2 1.829(3)
Si1 Si2 2.2508(10)
Si1 Si4 2.3703(11)
Si1 Li1 2.656(5)
Si2 Si3 2.2438(10)
Si2 Si5 2.3670(10)
Si2 Li1 2.774(5)
Si3 C1 1.844(3)
Si3 Si6 2.3695(10)
Si3 Li1 2.677(5)
Si4 C3 1.895(4)
Si4 C4 1.915(3)
Si4 C8 1.927(4)
Si5 C12 1.887(3)
Si5 C13 1.921(3)
Si5 C17 1.925(3)
Si6 C21 1.885(3)
Si6 C26 1.931(3)
Si6 C22 1.936(3)
O1 C34 1.222(3)
O1 Li1 1.869(5)
C1 C2 1.418(4)
C1 C30 1.533(4)
C1 Li1 2.305(6)
C2 C32 1.525(4)
C2 Li1 2.275(6)
C3 H3A 0.9600
C3 H3B 0.9600
C3 H3C 0.9600
C4 C7 1.523(5)
C4 C5 1.549(5)
C4 C6 1.555(4)
C5 H5A 0.9600
C5 H5B 0.9600
C5 H5C 0.9600
C6 H6A 0.9600
C6 H6B 0.9600
C6 H6C 0.9600
C7 H7A 0.9600
C7 H7B 0.9600
C7 H7C 0.9600
C8 C10 1.532(5)
C8 C9 1.537(5)
C8 C11 1.551(5)
C9 H9A 0.9600
C9 H9B 0.9600
C9 H9C 0.9600
C10 H10A 0.9600
C10 H10B 0.9600
C10 H10C 0.9600
C11 H11A 0.9600
C11 H11B 0.9600
C11 H11C 0.9600
C12 H12A 0.9600
C12 H12B 0.9600
C12 H12C 0.9600
C13 C14 1.532(4)
C13 C16 1.538(4)
C13 C15 1.539(4)
C14 H14A 0.9600
C14 H14B 0.9600
C14 H14C 0.9600
C15 H15A 0.9600
C15 H15B 0.9600
C15 H15C 0.9600
C16 H16A 0.9600
C16 H16B 0.9600
C16 H16C 0.9600
C17 C18 1.524(5)
C17 C19 1.536(4)
C17 C20 1.542(4)
C18 H18A 0.9600
C18 H18B 0.9600
C18 H18C 0.9600
C19 H19A 0.9600
C19 H19B 0.9600
C19 H19C 0.9600
C20 H20A 0.9600
C20 H20B 0.9600
C20 H20C 0.9600
C21 H21A 0.9600
C21 H21B 0.9600
C21 H21C 0.9600
C22 C24 1.532(5)
C22 C25 1.535(5)
C22 C23 1.550(5)
C23 H23A 0.9600
C23 H23B 0.9600
C23 H23C 0.9600
C24 H24A 0.9600
C24 H24B 0.9600
C24 H24C 0.9600
C25 H25A 0.9600
C25 H25B 0.9600
C25 H25C 0.9600
C26 C28 1.534(5)
C26 C27 1.536(4)
C26 C29 1.547(4)
C27 H27A 0.9600
C27 H27B 0.9600
C27 H27C 0.9600
C28 H28A 0.9600
C28 H28B 0.9600
C28 H28C 0.9600
C29 H29A 0.9600
C29 H29B 0.9600
C29 H29C 0.9600
C30 C31 1.528(4)
C30 H30A 0.9700
C30 H30B 0.9700
C31 H31A 0.9600
C31 H31B 0.9600
C31 H31C 0.9600
C32 C33 1.524(4)
C32 H32A 0.9700
C32 H32B 0.9700
C33 H33A 0.9600
C33 H33B 0.9600
C33 H33C 0.9600
C34 C39 1.527(5)
C34 C35 1.536(4)
C35 C37 1.521(6)
C35 C36 1.536(5)
C35 C38 1.541(6)
C36 H36A 0.9600
C36 H36B 0.9600
C36 H36C 0.9600
C37 H37A 0.9600
C37 H37B 0.9600
C37 H37C 0.9600
C38 H38A 0.9600
C38 H38B 0.9600
C38 H38C 0.9600
C39 C42 1.523(6)
C39 C40 1.538(5)
C39 C41 1.545(6)
C40 H40A 0.9600
C40 H40B 0.9600
C40 H40C 0.9600
C41 H41A 0.9600
C41 H41B 0.9600
C41 H41C 0.9600
C42 H42A 0.9600
C42 H42B 0.9600
C42 H42C 0.9600
Si43 C46 1.90(2)
Si43 C47 1.92(3)
C45 C46 1.60(3)
C45 H45A 0.9600
C45 H45B 0.9600
C45 H45C 0.9600
C47 H47A 0.9600
C47 H47B 0.9600
C47 H47C 0.9600
